data_4314098
loop_
_publ_author_name
'Kazutaka Matsuzaki'
'Hiroyuki Kawaguchi'
'Peter Voth'
'Kyoko Noda'
'Sumitaka Itoh'
'Hideo D. Takagi'
'Kazuo Kashiwabara'
'Kazuyuki Tatsumi'

_publ_contact_author_address
;
    Department of Chemistry and Graduate School of Science, Nagoya University
    Nagoya 464-8602, Japan
;
_publ_contact_author_name ' Kazuo Kasiwabara'
_publ_section_title
;
 Syntheses and Characterization of Titanium(IV) and Titanium(III)
 Complexes with (2-Dimethylphosphino)ethane-1-thiolate and
 (3-Dimethylphosphino)propane-1-thiolate as Ligands
;
_journal_name_full 'Inorganic Chemistry'
_journal_page_first 5320
_journal_page_last 5329
_journal_paper_doi 10.1021/ic034353l
_journal_volume 42
_journal_year 2003
_chemical_formula_moiety 'C14 H20 P S Ti '
_chemical_formula_sum 'C14 H20 P S Ti'
_chemical_formula_weight 299.25
_space_group_IT_number 14
_symmetry_cell_setting monoclinic
_symmetry_Int_Tables_number 14
_symmetry_space_group_name_Hall '-P 2yn'
_symmetry_space_group_name_H-M 'P 1 21/n 1'
_cell_angle_alpha 90
_cell_angle_beta 102.55(2)
_cell_angle_gamma 90
_cell_formula_units_Z 4
_cell_length_a 8.059(2)
_cell_length_b 15.155(3)
_cell_length_c 12.164(2)
_cell_measurement_reflns_used 25
_cell_measurement_temperature 296.2
_cell_measurement_theta_max 12.5
_cell_measurement_theta_min 11.2
_cell_volume 1450.1(5)
_computing_cell_refinement 'MSC/AFC Diffractometer Control'
_computing_data_collection 'MSC/AFC Diffractometer Control'
_computing_data_reduction 'teXsan Ver. 1.11'
_computing_publication_material 'teXsan Ver. 1.11'
_computing_structure_refinement 'teXsan Ver. 1.10'
_computing_structure_solution 'DIRDIF94 (PATTY)'
_diffrn_measurement_device_type 'Rigaku AFC7R'
_diffrn_measurement_method \w-2\q
_diffrn_radiation_type 'Mo K\a'
_diffrn_radiation_wavelength 0.7107
_diffrn_reflns_av_R_equivalents 0.015
_diffrn_reflns_limit_h_max 0
_diffrn_reflns_limit_h_min 0
_diffrn_reflns_limit_k_max 0
_diffrn_reflns_limit_k_min 0
_diffrn_reflns_limit_l_max 0
_diffrn_reflns_limit_l_min 0
_diffrn_reflns_number 3701
_diffrn_standards_decay_% 0.33
_diffrn_standards_interval_count 150
_diffrn_standards_number 3
_exptl_absorpt_coefficient_mu 0.821
_exptl_absorpt_correction_T_max 0.921
_exptl_absorpt_correction_T_min 0.780
_exptl_absorpt_correction_type psi-scan
_exptl_absorpt_process_details '(North, Phillips & Mathews, 1968)'
_exptl_crystal_colour red
_exptl_crystal_density_diffrn 1.371
_exptl_crystal_density_method 'not measured'
_exptl_crystal_description plate
_exptl_crystal_size_max 0.900
_exptl_crystal_size_mid 0.300
_exptl_crystal_size_min 0.100
_refine_diff_density_max 0.37
_refine_diff_density_min -0.33
_refine_ls_extinction_method none
_refine_ls_goodness_of_fit_ref 1.895
_refine_ls_hydrogen_treatment noref
_refine_ls_number_parameters 154
_refine_ls_number_reflns 2665
_refine_ls_R_factor_gt 0.032
_refine_ls_shift/su_max 0.0010
_refine_ls_structure_factor_coef F
_refine_ls_weighting_details 'w = 1/[\s^2^(Fo) + 0.00014|Fo|^2^]'
_refine_ls_weighting_scheme calc
_refine_ls_wR_factor_ref 0.0396
_reflns_number_gt 3465
_reflns_number_total 3701
_reflns_threshold_expression F^2^>2.0\s(F^2^)
_cod_data_source_file ic034353lsi20030523_102029_5.cif
_cod_data_source_block Cp2Ti(dmpet)
_cod_original_formula_sum 'C14 H20 P S Ti '
_cod_database_code 4314098

loop_
_symmetry_equiv_pos_as_xyz
x,y,z
1/2-x,1/2+y,1/2-z
-x,-y,-z
1/2+x,1/2-y,1/2+z

loop_
_atom_site_label
_atom_site_type_symbol
_atom_site_fract_x
_atom_site_fract_y
_atom_site_fract_z
_atom_site_U_iso_or_equiv
_atom_site_adp_type
_atom_site_occupancy
_atom_site_calc_flag
_atom_site_refinement_flags
_atom_site_disorder_assembly
_atom_site_disorder_group
Ti Ti 0.02580(4) 0.20969(2) 0.15639(3) 0.03120(10) Uani 1.00 d . . .
S S -0.14026(8) 0.12285(4) -0.00386(5) 0.0457(2) Uani 1.00 d . . .
P P -0.11148(7) 0.08301(4) 0.24776(5) 0.0384(2) Uani 1.00 d . . .
C(1) C 0.0261(4) 0.3576(2) 0.2205(3) 0.0588(8) Uani 1.00 d . . .
C(2) C -0.0786(3) 0.3095(2) 0.2748(2) 0.0550(8) Uani 1.00 d . . .
C(3) C -0.2206(3) 0.2818(2) 0.1922(3) 0.0583(8) Uani 1.00 d . . .
C(4) C -0.2003(4) 0.3138(2) 0.0885(3) 0.0650(9) Uani 1.00 d . . .
C(5) C -0.0490(4) 0.3594(2) 0.1044(3) 0.0643(9) Uani 1.00 d . . .
C(6) C 0.2469(3) 0.1782(2) 0.0637(2) 0.0582(8) Uani 1.00 d . . .
C(7) C 0.2981(3) 0.2523(2) 0.1310(2) 0.0564(8) Uani 1.00 d . . .
C(8) C 0.3209(3) 0.2267(2) 0.2434(2) 0.0557(8) Uani 1.00 d . . .
C(9) C 0.2835(3) 0.1366(2) 0.2458(2) 0.0552(8) Uani 1.00 d . . .
C(10) C 0.2368(3) 0.1068(2) 0.1343(3) 0.0544(8) Uani 1.00 d . . .
C(11) C -0.3336(3) 0.0942(2) 0.0383(2) 0.0584(8) Uani 1.00 d . . .
C(12) C -0.3046(4) 0.0467(2) 0.1486(3) 0.079(1) Uani 1.00 d . . .
C(13) C 0.0024(4) -0.0203(2) 0.2780(3) 0.079(1) Uani 1.00 d . . .
C(14) C -0.1854(5) 0.0985(2) 0.3776(3) 0.084(1) Uani 1.00 d . . .
H(1) H 0.1258 0.3907 0.2572 0.0705 Uiso 1.00 calc . . .
H(2) H -0.0657 0.3038 0.3557 0.0660 Uiso 1.00 calc . . .
H(3) H -0.3213 0.2529 0.2065 0.0700 Uiso 1.00 calc . . .
H(4) H -0.2835 0.3092 0.0179 0.0780 Uiso 1.00 calc . . .
H(5) H -0.0091 0.3933 0.0476 0.0771 Uiso 1.00 calc . . .
H(6) H 0.2358 0.1751 -0.0172 0.0699 Uiso 1.00 calc . . .
H(7) H 0.3272 0.3094 0.1045 0.0677 Uiso 1.00 calc . . .
H(8) H 0.3666 0.2633 0.3083 0.0669 Uiso 1.00 calc . . .
H(9) H 0.2991 0.1000 0.3127 0.0662 Uiso 1.00 calc . . .
H(10) H 0.2170 0.0459 0.1108 0.0653 Uiso 1.00 calc . . .
H(11) H -0.3962 0.1480 0.0444 0.0701 Uiso 1.00 calc . . .
H(12) H -0.4004 0.0565 -0.0192 0.0701 Uiso 1.00 calc . . .
H(13) H -0.2950 -0.0159 0.1349 0.0950 Uiso 1.00 calc . . .
H(14) H -0.4014 0.0571 0.1824 0.0950 Uiso 1.00 calc . . .
H(15) H -0.0749 -0.0658 0.2924 0.0954 Uiso 1.00 calc . . .
H(16) H 0.0489 -0.0373 0.2139 0.0954 Uiso 1.00 calc . . .
H(17) H 0.0941 -0.0133 0.3437 0.0954 Uiso 1.00 calc . . .
H(18) H -0.0883 0.1025 0.4406 0.1003 Uiso 1.00 calc . . .
H(19) H -0.2515 0.1524 0.3727 0.1003 Uiso 1.00 calc . . .
H(20) H -0.2556 0.0487 0.3889 0.1003 Uiso 1.00 calc . . .

loop_
_atom_site_aniso_label
_atom_site_aniso_U_11
_atom_site_aniso_U_22
_atom_site_aniso_U_33
_atom_site_aniso_U_12
_atom_site_aniso_U_13
_atom_site_aniso_U_23
Ti 0.0280(2) 0.0283(2) 0.0376(2) -0.0009(1) 0.0079(1) -0.0054(2)
S 0.0495(3) 0.0492(4) 0.0370(3) -0.0096(3) 0.0063(2) -0.0089(3)
P 0.0368(3) 0.0411(3) 0.0382(3) -0.0025(2) 0.0101(2) 0.0028(2)
C(1) 0.059(2) 0.032(1) 0.084(2) -0.002(1) 0.012(1) -0.020(1)
C(2) 0.058(2) 0.046(1) 0.064(2) 0.010(1) 0.019(1) -0.020(1)
C(3) 0.040(1) 0.045(1) 0.091(2) 0.010(1) 0.018(1) -0.016(1)
C(4) 0.058(2) 0.046(2) 0.080(2) 0.023(1) -0.009(1) -0.009(1)
C(5) 0.079(2) 0.033(1) 0.081(2) 0.011(1) 0.018(2) 0.008(1)
C(6) 0.044(1) 0.074(2) 0.064(2) -0.009(1) 0.029(1) -0.019(1)
C(7) 0.041(1) 0.053(2) 0.081(2) -0.013(1) 0.027(1) -0.007(1)
C(8) 0.029(1) 0.066(2) 0.070(2) -0.007(1) 0.007(1) -0.023(1)
C(9) 0.031(1) 0.062(2) 0.070(2) 0.008(1) 0.005(1) 0.003(1)
C(10) 0.034(1) 0.043(1) 0.090(2) 0.003(1) 0.022(1) -0.017(1)
C(11) 0.043(1) 0.071(2) 0.056(2) -0.017(1) 0.000(1) -0.009(1)
C(12) 0.063(2) 0.089(2) 0.076(2) -0.041(2) -0.005(2) 0.018(2)
C(13) 0.072(2) 0.049(2) 0.123(3) 0.006(2) 0.032(2) 0.034(2)
C(14) 0.109(3) 0.091(2) 0.065(2) -0.021(2) 0.050(2) -0.006(2)

loop_
_atom_type_symbol
_atom_type_description
_atom_type_scat_dispersion_real
_atom_type_scat_dispersion_imag
_atom_type_scat_source
C C 0.003 0.002
;International Tables for Crystallography
(1992, Vol. C, Tables 4.2.6.8 and 6.1.1.1)
;
H H 0.000 0.000
;International Tables for Crystallography
(1992, Vol. C, Table 6.1.1.2)
;
Ti Ti 0.278 0.446
;International Tables for Crystallography
(1992, Vol. C, Tables 4.2.6.8 and 6.1.1.1)
;
S S 0.125 0.123
;International Tables for Crystallography
(1992, Vol. C, Tables 4.2.6.8 and 6.1.1.1)
;
P P 0.102 0.094
;International Tables for Crystallography
(1992, Vol. C, Tables 4.2.6.8 and 6.1.1.1)
;

loop_
_geom_angle_atom_site_label_1
_geom_angle_atom_site_label_2
_geom_angle_atom_site_label_3
_geom_angle
_geom_angle_site_symmetry_1
_geom_angle_site_symmetry_2
_geom_angle_site_symmetry_3
_geom_angle_publ_flag
S Ti P 74.71(2) . . . yes
S Ti C(1) 135.99(7) . . . yes
S Ti C(2) 127.83(7) . . . yes
S Ti C(3) 93.32(7) . . . yes
S Ti C(4) 80.81(7) . . . yes
S Ti C(5) 103.43(7) . . . yes
S Ti C(6) 81.47(7) . . . yes
S Ti C(7) 113.41(7) . . . yes
S Ti C(8) 135.71(7) . . . yes
S Ti C(9) 112.13(7) . . . yes
S Ti C(10) 80.79(7) . . . yes
P Ti C(1) 122.03(8) . . . yes
P Ti C(2) 88.33(7) . . . yes
P Ti C(3) 79.09(7) . . . yes
P Ti C(4) 105.70(8) . . . yes
P Ti C(5) 135.23(9) . . . yes
P Ti C(6) 119.62(8) . . . yes
P Ti C(7) 138.85(7) . . . yes
P Ti C(8) 111.49(7) . . . yes
P Ti C(9) 82.61(7) . . . yes
P Ti C(10) 86.84(7) . . . yes
C(1) Ti C(2) 34.0(1) . . . yes
C(1) Ti C(3) 56.60(9) . . . yes
C(1) Ti C(4) 56.12(9) . . . yes
C(1) Ti C(5) 34.4(1) . . . yes
C(1) Ti C(6) 113.7(1) . . . yes
C(1) Ti C(7) 81.4(1) . . . yes
C(1) Ti C(8) 79.82(10) . . . yes
C(1) Ti C(9) 110.39(9) . . . yes
C(1) Ti C(10) 135.26(9) . . . yes
C(2) Ti C(3) 34.56(9) . . . yes
C(2) Ti C(4) 56.57(10) . . . yes
C(2) Ti C(5) 56.9(1) . . . yes
C(2) Ti C(6) 145.83(10) . . . yes
C(2) Ti C(7) 111.54(10) . . . yes
C(2) Ti C(8) 96.46(10) . . . yes
C(2) Ti C(9) 114.03(9) . . . yes
C(2) Ti C(10) 148.24(9) . . . yes
C(3) Ti C(4) 33.7(1) . . . yes
C(3) Ti C(5) 56.2(1) . . . yes
C(3) Ti C(6) 157.8(1) . . . yes
C(3) Ti C(7) 136.81(9) . . . yes
C(3) Ti C(8) 130.89(10) . . . yes
C(3) Ti C(9) 143.3(1) . . . yes
C(3) Ti C(10) 165.77(9) . . . yes
C(4) Ti C(5) 33.3(1) . . . yes
C(4) Ti C(6) 124.2(1) . . . yes
C(4) Ti C(7) 115.4(1) . . . yes
C(4) Ti C(8) 133.06(10) . . . yes
C(4) Ti C(9) 166.39(9) . . . yes
C(4) Ti C(10) 154.0(1) . . . yes
C(5) Ti C(6) 103.8(1) . . . yes
C(5) Ti C(7) 84.0(1) . . . yes
C(5) Ti C(8) 100.6(1) . . . yes
C(5) Ti C(9) 134.49(10) . . . yes
C(5) Ti C(10) 137.7(1) . . . yes
C(6) Ti C(7) 34.41(10) . . . yes
C(6) Ti C(8) 56.78(10) . . . yes
C(6) Ti C(9) 56.79(10) . . . yes
C(6) Ti C(10) 34.4(1) . . . yes
C(7) Ti C(8) 33.99(10) . . . yes
C(7) Ti C(9) 56.59(10) . . . yes
C(7) Ti C(10) 57.03(9) . . . yes
C(8) Ti C(9) 33.95(9) . . . yes
C(8) Ti C(10) 56.78(9) . . . yes
C(9) Ti C(10) 34.21(10) . . . yes
Ti S C(11) 104.86(9) . . . yes
Ti P C(12) 108.7(1) . . . yes
Ti P C(13) 118.9(1) . . . yes
Ti P C(14) 121.9(1) . . . yes
C(12) P C(13) 101.2(1) . . . yes
C(12) P C(14) 102.6(2) . . . yes
C(13) P C(14) 100.5(2) . . . yes
Ti C(1) C(2) 72.7(1) . . . yes
Ti C(1) C(5) 73.7(1) . . . yes
C(2) C(1) C(5) 108.3(2) . . . yes
Ti C(2) C(1) 73.3(2) . . . yes
Ti C(2) C(3) 73.6(2) . . . yes
C(1) C(2) C(3) 107.5(2) . . . yes
Ti C(3) C(2) 71.8(2) . . . yes
Ti C(3) C(4) 74.2(2) . . . yes
C(2) C(3) C(4) 107.7(2) . . . yes
Ti C(4) C(3) 72.1(2) . . . yes
Ti C(4) C(5) 72.6(2) . . . yes
C(3) C(4) C(5) 108.8(3) . . . yes
Ti C(5) C(1) 71.9(1) . . . yes
Ti C(5) C(4) 74.1(2) . . . yes
C(1) C(5) C(4) 107.8(3) . . . yes
Ti C(6) C(7) 73.4(2) . . . yes
Ti C(6) C(10) 73.2(2) . . . yes
C(7) C(6) C(10) 108.1(2) . . . yes
Ti C(7) C(6) 72.2(2) . . . yes
Ti C(7) C(8) 74.0(2) . . . yes
C(6) C(7) C(8) 108.1(3) . . . yes
Ti C(8) C(7) 72.0(1) . . . yes
Ti C(8) C(9) 73.0(1) . . . yes
C(7) C(8) C(9) 108.0(2) . . . yes
Ti C(9) C(8) 73.1(1) . . . yes
Ti C(9) C(10) 71.7(1) . . . yes
C(8) C(9) C(10) 107.9(3) . . . yes
Ti C(10) C(6) 72.4(2) . . . yes
Ti C(10) C(9) 74.1(2) . . . yes
C(6) C(10) C(9) 107.9(2) . . . yes
S C(11) C(12) 113.4(2) . . . yes
P C(12) C(11) 113.0(2) . . . yes

loop_
_geom_bond_atom_site_label_1
_geom_bond_atom_site_label_2
_geom_bond_distance
_geom_bond_site_symmetry_1
_geom_bond_site_symmetry_2
_geom_bond_publ_flag
Ti S 2.4877(7) . . yes
Ti P 2.5844(7) . . yes
Ti C(1) 2.373(3) . . yes
Ti C(2) 2.366(3) . . yes
Ti C(3) 2.388(3) . . yes
Ti C(4) 2.416(3) . . yes
Ti C(5) 2.397(3) . . yes
Ti C(6) 2.355(3) . . yes
Ti C(7) 2.371(3) . . yes
Ti C(8) 2.397(2) . . yes
Ti C(9) 2.396(2) . . yes
Ti C(10) 2.365(3) . . yes
S C(11) 1.796(3) . . yes
P C(12) 1.834(3) . . yes
P C(13) 1.812(3) . . yes
P C(14) 1.821(4) . . yes
C(1) C(2) 1.387(4) . . yes
C(1) C(5) 1.411(4) . . yes
C(2) C(3) 1.412(4) . . yes
C(3) C(4) 1.394(5) . . yes
C(4) C(5) 1.378(4) . . yes
C(6) C(7) 1.398(4) . . yes
C(6) C(10) 1.394(4) . . yes
C(7) C(8) 1.394(4) . . yes
C(8) C(9) 1.400(4) . . yes
C(9) C(10) 1.401(4) . . yes
C(11) C(12) 1.496(4) . . yes

loop_
_geom_contact_atom_site_label_1
_geom_contact_atom_site_label_2
_geom_contact_distance
_geom_contact_site_symmetry_1
_geom_contact_site_symmetry_2
_geom_contact_publ_flag
Ti P 2.5844(7) . . ?

loop_
_geom_torsion_atom_site_label_1
_geom_torsion_atom_site_label_2
_geom_torsion_atom_site_label_3
_geom_torsion_atom_site_label_4
_geom_torsion
_geom_torsion_site_symmetry_1
_geom_torsion_site_symmetry_2
_geom_torsion_site_symmetry_3
_geom_torsion_site_symmetry_4
_geom_torsion_publ_flag
Ti S C(11) C(12) -55.5(2) . . . . yes
Ti P C(12) C(11) 2.8(3) . . . . yes
Ti C(1) C(2) C(3) -66.2(2) . . . . yes
Ti C(1) C(5) C(4) 66.0(2) . . . . yes
Ti C(2) C(1) C(5) 65.7(2) . . . . yes
Ti C(2) C(3) C(4) -66.1(2) . . . . yes
Ti C(3) C(2) C(1) 65.9(2) . . . . yes
Ti C(3) C(4) C(5) -63.8(2) . . . . yes
Ti C(4) C(3) C(2) 64.5(2) . . . . yes
Ti C(4) C(5) C(1) -64.5(2) . . . . yes
Ti C(5) C(1) C(2) -65.0(2) . . . . yes
Ti C(5) C(4) C(3) 63.4(2) . . . . yes
Ti C(6) C(7) C(8) 65.9(2) . . . . yes
Ti C(6) C(10) C(9) -66.2(2) . . . . yes
Ti C(7) C(6) C(10) -65.5(2) . . . . yes
Ti C(7) C(8) C(9) 64.6(2) . . . . yes
Ti C(8) C(7) C(6) -64.7(2) . . . . yes
Ti C(8) C(9) C(10) 63.6(2) . . . . yes
Ti C(9) C(8) C(7) -63.9(2) . . . . yes
Ti C(9) C(10) C(6) 65.1(2) . . . . yes
Ti C(10) C(6) C(7) 65.6(2) . . . . yes
Ti C(10) C(9) C(8) -64.6(2) . . . . yes
S Ti P C(12) -25.5(1) . . . . yes
S Ti P C(13) 89.4(1) . . . . yes
S Ti P C(14) -144.4(1) . . . . yes
S Ti C(1) C(2) 92.5(2) . . . . yes
S Ti C(1) C(5) -23.1(2) . . . . yes
S Ti C(2) C(1) -118.5(1) . . . . yes
S Ti C(2) C(3) -4.0(2) . . . . yes
S Ti C(3) C(2) 176.9(2) . . . . yes
S Ti C(3) C(4) -68.0(2) . . . . yes
S Ti C(4) C(3) 110.4(2) . . . . yes
S Ti C(4) C(5) -132.5(2) . . . . yes
S Ti C(5) C(1) 163.7(2) . . . . yes
S Ti C(5) C(4) 48.4(2) . . . . yes
S Ti C(6) C(7) 158.4(2) . . . . yes
S Ti C(6) C(10) -86.1(1) . . . . yes
S Ti C(7) C(6) -23.3(2) . . . . yes
S Ti C(7) C(8) -138.9(1) . . . . yes
S Ti C(8) C(7) 59.8(2) . . . . yes
S Ti C(8) C(9) -56.2(2) . . . . yes
S Ti C(9) C(8) 141.2(2) . . . . yes
S Ti C(9) C(10) 25.1(2) . . . . yes
S Ti C(10) C(6) 88.3(1) . . . . yes
S Ti C(10) C(9) -156.5(2) . . . . yes
S C(11) C(12) P 33.5(3) . . . . yes
P Ti S C(11) 40.06(10) . . . . yes
P Ti C(1) C(2) -9.0(2) . . . . yes
P Ti C(1) C(5) -124.7(2) . . . . yes
P Ti C(2) C(1) 172.4(1) . . . . yes
P Ti C(2) C(3) -73.1(2) . . . . yes
P Ti C(3) C(2) 103.1(2) . . . . yes
P Ti C(3) C(4) -141.7(2) . . . . yes
P Ti C(4) C(3) 39.2(2) . . . . yes
P Ti C(4) C(5) 156.3(2) . . . . yes
P Ti C(5) C(1) 82.0(2) . . . . yes
P Ti C(5) C(4) -33.3(2) . . . . yes
P Ti C(6) C(7) -134.6(1) . . . . yes
P Ti C(6) C(10) -19.2(2) . . . . yes
P Ti C(7) C(6) 70.1(2) . . . . yes
P Ti C(7) C(8) -45.5(2) . . . . yes
P Ti C(8) C(7) 149.7(1) . . . . yes
P Ti C(8) C(9) 33.7(2) . . . . yes
P Ti C(9) C(8) -148.6(2) . . . . yes
P Ti C(9) C(10) 95.3(2) . . . . yes
P Ti C(10) C(6) 163.3(1) . . . . yes
P Ti C(10) C(9) -81.5(2) . . . . yes
C(1) Ti S C(11) -80.5(2) . . . . yes
C(1) Ti P C(12) 109.6(1) . . . . yes
C(1) Ti P C(13) -135.5(1) . . . . yes
C(1) Ti P C(14) -9.3(2) . . . . yes
C(1) Ti C(2) C(3) 114.6(2) . . . . yes
C(1) Ti C(3) C(2) -37.6(2) . . . . yes
C(1) Ti C(3) C(4) 77.6(2) . . . . yes
C(1) Ti C(4) C(3) -79.1(2) . . . . yes
C(1) Ti C(4) C(5) 38.0(2) . . . . yes
C(1) Ti C(5) C(4) -115.3(3) . . . . yes
C(1) Ti C(6) C(7) 21.7(2) . . . . yes
C(1) Ti C(6) C(10) 137.1(2) . . . . yes
C(1) Ti C(7) C(6) -160.0(2) . . . . yes
C(1) Ti C(7) C(8) 84.5(2) . . . . yes
C(1) Ti C(8) C(7) -89.7(2) . . . . yes
C(1) Ti C(8) C(9) 154.2(2) . . . . yes
C(1) Ti C(9) C(8) -27.2(2) . . . . yes
C(1) Ti C(9) C(10) -143.2(2) . . . . yes
C(1) Ti C(10) C(6) -62.3(2) . . . . yes
C(1) Ti C(10) C(9) 52.8(2) . . . . yes
C(1) C(2) Ti C(3) -114.6(2) . . . . yes
C(1) C(2) Ti C(4) -77.5(2) . . . . yes
C(1) C(2) Ti C(5) -37.5(2) . . . . yes
C(1) C(2) Ti C(6) 25.5(2) . . . . yes
C(1) C(2) Ti C(7) 29.4(2) . . . . yes
C(1) C(2) Ti C(8) 60.9(2) . . . . yes
C(1) C(2) Ti C(9) 91.2(2) . . . . yes
C(1) C(2) Ti C(10) 91.1(2) . . . . yes
C(1) C(2) C(3) C(4) -0.2(3) . . . . yes
C(1) C(5) Ti C(2) 37.0(2) . . . . yes
C(1) C(5) Ti C(3) 78.8(2) . . . . yes
C(1) C(5) Ti C(4) 115.3(3) . . . . yes
C(1) C(5) Ti C(6) -111.9(2) . . . . yes
C(1) C(5) Ti C(7) -83.6(2) . . . . yes
C(1) C(5) Ti C(8) -53.8(2) . . . . yes
C(1) C(5) Ti C(9) -55.3(3) . . . . yes
C(1) C(5) Ti C(10) -105.3(2) . . . . yes
C(1) C(5) C(4) C(3) -1.1(3) . . . . yes
C(2) Ti S C(11) -35.4(1) . . . . yes
C(2) Ti P C(12) 104.6(1) . . . . yes
C(2) Ti P C(13) -140.5(1) . . . . yes
C(2) Ti P C(14) -14.3(1) . . . . yes
C(2) Ti C(1) C(5) -115.7(2) . . . . yes
C(2) Ti C(3) C(4) 115.2(2) . . . . yes
C(2) Ti C(4) C(3) -38.0(2) . . . . yes
C(2) Ti C(4) C(5) 79.2(2) . . . . yes
C(2) Ti C(5) C(4) -78.2(2) . . . . yes
C(2) Ti C(6) C(7) 6.4(3) . . . . yes
C(2) Ti C(6) C(10) 121.8(2) . . . . yes
C(2) Ti C(7) C(6) -176.1(2) . . . . yes
C(2) Ti C(7) C(8) 68.4(2) . . . . yes
C(2) Ti C(8) C(7) -119.5(2) . . . . yes
C(2) Ti C(8) C(9) 124.4(2) . . . . yes
C(2) Ti C(9) C(8) -63.8(2) . . . . yes
C(2) Ti C(9) C(10) -179.9(2) . . . . yes
C(2) Ti C(10) C(6) -115.0(2) . . . . yes
C(2) Ti C(10) C(9) 0.2(3) . . . . yes
C(2) C(1) Ti C(3) 38.2(2) . . . . yes
C(2) C(1) Ti C(4) 79.0(2) . . . . yes
C(2) C(1) Ti C(5) 115.7(2) . . . . yes
C(2) C(1) Ti C(6) -164.7(1) . . . . yes
C(2) C(1) Ti C(7) -152.5(2) . . . . yes
C(2) C(1) Ti C(8) -118.1(2) . . . . yes
C(2) C(1) Ti C(9) -103.0(2) . . . . yes
C(2) C(1) Ti C(10) -131.6(2) . . . . yes
C(2) C(1) C(5) C(4) 1.0(3) . . . . yes
C(2) C(3) Ti C(4) -115.2(2) . . . . yes
C(2) C(3) Ti C(5) -79.2(2) . . . . yes
C(2) C(3) Ti C(6) -107.6(3) . . . . yes
C(2) C(3) Ti C(7) -53.1(2) . . . . yes
C(2) C(3) Ti C(8) -5.9(2) . . . . yes
C(2) C(3) Ti C(9) 41.7(2) . . . . yes
C(2) C(3) Ti C(10) 111.9(4) . . . . yes
C(2) C(3) C(4) C(5) 0.8(3) . . . . yes
C(3) Ti S C(11) -37.7(1) . . . . yes
C(3) Ti P C(12) 71.0(1) . . . . yes
C(3) Ti P C(13) -174.0(1) . . . . yes
C(3) Ti P C(14) -47.9(2) . . . . yes
C(3) Ti C(1) C(5) -77.5(2) . . . . yes
C(3) Ti C(4) C(5) 117.1(3) . . . . yes
C(3) Ti C(5) C(4) -36.5(2) . . . . yes
C(3) Ti C(6) C(7) 80.7(3) . . . . yes
C(3) Ti C(6) C(10) -163.9(2) . . . . yes
C(3) Ti C(7) C(6) -146.9(2) . . . . yes
C(3) Ti C(7) C(8) 97.5(2) . . . . yes
C(3) Ti C(8) C(7) -116.2(2) . . . . yes
C(3) Ti C(8) C(9) 127.8(2) . . . . yes
C(3) Ti C(9) C(8) -88.2(2) . . . . yes
C(3) Ti C(9) C(10) 155.7(2) . . . . yes
C(3) Ti C(10) C(6) 154.7(4) . . . . yes
C(3) Ti C(10) C(9) -90.1(4) . . . . yes
C(3) C(2) Ti C(4) 37.0(2) . . . . yes
C(3) C(2) Ti C(5) 77.1(2) . . . . yes
C(3) C(2) Ti C(6) 140.1(2) . . . . yes
C(3) C(2) Ti C(7) 144.0(2) . . . . yes
C(3) C(2) Ti C(8) 175.5(2) . . . . yes
C(3) C(2) Ti C(9) -154.2(2) . . . . yes
C(3) C(2) Ti C(10) -154.3(2) . . . . yes
C(3) C(2) C(1) C(5) -0.5(3) . . . . yes
C(3) C(4) Ti C(5) -117.1(3) . . . . yes
C(3) C(4) Ti C(6) -176.6(1) . . . . yes
C(3) C(4) Ti C(7) -138.0(2) . . . . yes
C(3) C(4) Ti C(8) -102.4(2) . . . . yes
C(3) C(4) Ti C(9) -87.2(5) . . . . yes
C(3) C(4) Ti C(10) 155.7(2) . . . . yes
C(4) Ti S C(11) -69.1(1) . . . . yes
C(4) Ti P C(12) 50.1(1) . . . . yes
C(4) Ti P C(13) 165.0(1) . . . . yes
C(4) Ti P C(14) -68.8(2) . . . . yes
C(4) Ti C(1) C(5) -36.7(2) . . . . yes
C(4) Ti C(6) C(7) 85.7(2) . . . . yes
C(4) Ti C(6) C(10) -158.9(1) . . . . yes
C(4) Ti C(7) C(6) -114.0(2) . . . . yes
C(4) Ti C(7) C(8) 130.4(2) . . . . yes
C(4) Ti C(8) C(7) -70.3(2) . . . . yes
C(4) Ti C(8) C(9) 173.7(2) . . . . yes
C(4) Ti C(9) C(8) -20.0(6) . . . . yes
C(4) Ti C(9) C(10) -136.1(4) . . . . yes
C(4) Ti C(10) C(6) 43.0(3) . . . . yes
C(4) Ti C(10) C(9) 158.1(2) . . . . yes
C(4) C(3) Ti C(5) 36.0(2) . . . . yes
C(4) C(3) Ti C(6) 7.5(3) . . . . yes
C(4) C(3) Ti C(7) 62.1(2) . . . . yes
C(4) C(3) Ti C(8) 109.2(2) . . . . yes
C(4) C(3) Ti C(9) 156.8(2) . . . . yes
C(4) C(3) Ti C(10) -132.9(4) . . . . yes
C(4) C(5) Ti C(6) 132.8(2) . . . . yes
C(4) C(5) Ti C(7) 161.1(2) . . . . yes
C(4) C(5) Ti C(8) -169.1(2) . . . . yes
C(4) C(5) Ti C(9) -170.5(2) . . . . yes
C(4) C(5) Ti C(10) 139.5(2) . . . . yes
C(5) Ti S C(11) -93.7(1) . . . . yes
C(5) Ti P C(12) 68.3(2) . . . . yes
C(5) Ti P C(13) -176.8(2) . . . . yes
C(5) Ti P C(14) -50.6(2) . . . . yes
C(5) Ti C(6) C(7) 56.6(2) . . . . yes
C(5) Ti C(6) C(10) 172.0(1) . . . . yes
C(5) Ti C(7) C(6) -125.4(2) . . . . yes
C(5) Ti C(7) C(8) 119.1(2) . . . . yes
C(5) Ti C(8) C(7) -62.1(2) . . . . yes
C(5) Ti C(8) C(9) -178.2(2) . . . . yes
C(5) Ti C(9) C(8) 2.5(2) . . . . yes
C(5) Ti C(9) C(10) -113.5(2) . . . . yes
C(5) Ti C(10) C(6) -11.6(2) . . . . yes
C(5) Ti C(10) C(9) 103.6(2) . . . . yes
C(5) C(1) Ti C(6) 79.7(2) . . . . yes
C(5) C(1) Ti C(7) 91.8(2) . . . . yes
C(5) C(1) Ti C(8) 126.3(2) . . . . yes
C(5) C(1) Ti C(9) 141.3(2) . . . . yes
C(5) C(1) Ti C(10) 112.7(2) . . . . yes
C(5) C(4) Ti C(6) -59.4(2) . . . . yes
C(5) C(4) Ti C(7) -20.9(2) . . . . yes
C(5) C(4) Ti C(8) 14.8(3) . . . . yes
C(5) C(4) Ti C(9) 29.9(6) . . . . yes
C(5) C(4) Ti C(10) -87.1(3) . . . . yes
C(6) Ti S C(11) 164.1(1) . . . . yes
C(6) Ti P C(12) -96.1(1) . . . . yes
C(6) Ti P C(13) 18.8(1) . . . . yes
C(6) Ti P C(14) 145.0(1) . . . . yes
C(6) Ti C(7) C(8) -115.5(2) . . . . yes
C(6) Ti C(8) C(7) 37.6(2) . . . . yes
C(6) Ti C(8) C(9) -78.5(2) . . . . yes
C(6) Ti C(9) C(8) 78.5(2) . . . . yes
C(6) Ti C(9) C(10) -37.6(2) . . . . yes
C(6) Ti C(10) C(9) 115.2(2) . . . . yes
C(6) C(7) Ti C(8) 115.5(2) . . . . yes
C(6) C(7) Ti C(9) 78.6(2) . . . . yes
C(6) C(7) Ti C(10) 37.4(2) . . . . yes
C(6) C(7) C(8) C(9) -0.1(3) . . . . yes
C(6) C(10) Ti C(7) -37.5(1) . . . . yes
C(6) C(10) Ti C(8) -78.3(2) . . . . yes
C(6) C(10) Ti C(9) -115.2(2) . . . . yes
C(6) C(10) C(9) C(8) 0.5(3) . . . . yes
C(7) Ti S C(11) 177.1(1) . . . . yes
C(7) Ti P C(12) -133.8(2) . . . . yes
C(7) Ti P C(13) -18.8(2) . . . . yes
C(7) Ti P C(14) 107.3(2) . . . . yes
C(7) Ti C(6) C(10) 115.4(2) . . . . yes
C(7) Ti C(8) C(9) -116.0(3) . . . . yes
C(7) Ti C(9) C(8) 37.0(2) . . . . yes
C(7) Ti C(9) C(10) -79.1(2) . . . . yes
C(7) Ti C(10) C(9) 77.7(2) . . . . yes
C(7) C(6) Ti C(8) -37.1(2) . . . . yes
C(7) C(6) Ti C(9) -77.9(2) . . . . yes
C(7) C(6) Ti C(10) -115.4(2) . . . . yes
C(7) C(6) C(10) C(9) -0.6(3) . . . . yes
C(7) C(8) Ti C(9) 116.0(3) . . . . yes
C(7) C(8) Ti C(10) 78.9(2) . . . . yes
C(7) C(8) C(9) C(10) -0.3(3) . . . . yes
C(8) Ti S C(11) 145.3(1) . . . . yes
C(8) Ti P C(12) -159.1(1) . . . . yes
C(8) Ti P C(13) -44.2(1) . . . . yes
C(8) Ti P C(14) 82.0(2) . . . . yes
C(8) Ti C(6) C(10) 78.3(2) . . . . yes
C(8) Ti C(9) C(10) -116.1(2) . . . . yes
C(8) Ti C(10) C(9) 36.8(2) . . . . yes
C(8) C(7) Ti C(9) -37.0(2) . . . . yes
C(8) C(7) Ti C(10) -78.1(2) . . . . yes
C(8) C(7) C(6) C(10) 0.4(3) . . . . yes
C(8) C(9) Ti C(10) 116.1(2) . . . . yes
C(9) Ti S C(11) 115.3(1) . . . . yes
C(9) Ti P C(12) -140.9(1) . . . . yes
C(9) Ti P C(13) -26.0(1) . . . . yes
C(9) Ti P C(14) 100.2(2) . . . . yes
C(9) Ti C(6) C(10) 37.5(1) . . . . yes
C(9) C(8) Ti C(10) -37.1(2) . . . . yes
C(10) Ti S C(11) 129.3(1) . . . . yes
C(10) Ti P C(12) -106.8(1) . . . . yes
C(10) Ti P C(13) 8.1(1) . . . . yes
C(10) Ti P C(14) 134.3(1) . . . . yes
C(11) C(12) P C(13) -123.3(3) . . . . yes
C(11) C(12) P C(14) 133.2(2) . . . . yes
C(11) C(12) P C(14) 133.2(2) . . . . yes
